data_4070650
loop_
_publ_author_name
'Vicente, Jos\'e'
'Gil-Rubio, Juan'
'Barquero, Natalia'
'Jones, Peter G.'
'Bautista, Delia'

_publ_section_title
;
 Synthesis of Luminescent Alkynyl Gold Metalaligands Containing
 2,2&#x2032;-Bipyridine-5-yl and
 2,2&#x2032;:6&#x2032;,2&#x2032;&#x2032;-Terpyridine-4-yl Donor Groups
;
_journal_issue 4
_journal_name_full Organometallics
_journal_page_first 646
_journal_paper_doi 10.1021/om7009123
_journal_volume 27
_journal_year 2008
_chemical_formula_sum 'C54 H46 Au2 Cl4 N4 P2'
_chemical_formula_weight 1348.62
_chemical_name_systematic
;

 ?

;
_space_group_IT_number 14
_symmetry_cell_setting monoclinic
_symmetry_space_group_name_Hall '-P 2ybc'
_symmetry_space_group_name_H-M 'P 1 21/c 1'
_atom_sites_solution_hydrogens geom
_atom_sites_solution_primary direct
_atom_sites_solution_secondary difmap
_audit_creation_method SHELXL-97
_cell_angle_alpha 90.00
_cell_angle_beta 104.006(4)
_cell_angle_gamma 90.00
_cell_formula_units_Z 4
_cell_length_a 15.8653(11)
_cell_length_b 14.3420(8)
_cell_length_c 22.9292(14)
_cell_measurement_reflns_used 9485
_cell_measurement_temperature 173(2)
_cell_measurement_theta_max 29.41
_cell_measurement_theta_min 2.32
_cell_volume 5062.2(6)
_computing_cell_refinement 'Bruker SAINT'
_computing_data_collection 'Bruker SMART'
_computing_data_reduction 'Bruker SAINT'
_computing_molecular_graphics 'Siemens XP'
_computing_publication_material SHELXL-97
_computing_structure_refinement 'SHELXL-97 (Sheldrick, 1997)'
_computing_structure_solution 'SHELXS-97 (Sheldrick, 1990)'
_diffrn_ambient_temperature 173(2)
_diffrn_detector_area_resol_mean 8.192
_diffrn_measured_fraction_theta_full 1.000
_diffrn_measured_fraction_theta_max 1.000
_diffrn_measurement_device_type 'Bruker SMART 1000 CCD'
_diffrn_measurement_method '\w- & \f-scan'
_diffrn_radiation_monochromator graphite
_diffrn_radiation_source 'fine-focus sealed tube'
_diffrn_radiation_type MoK\a
_diffrn_radiation_wavelength 0.71073
_diffrn_reflns_av_R_equivalents 0.0744
_diffrn_reflns_av_sigmaI/netI 0.0525
_diffrn_reflns_limit_h_max 22
_diffrn_reflns_limit_h_min -22
_diffrn_reflns_limit_k_max 20
_diffrn_reflns_limit_k_min -20
_diffrn_reflns_limit_l_max 32
_diffrn_reflns_limit_l_min -32
_diffrn_reflns_number 95857
_diffrn_reflns_theta_full 30.00
_diffrn_reflns_theta_max 30.04
_diffrn_reflns_theta_min 1.32
_exptl_absorpt_coefficient_mu 6.105
_exptl_absorpt_correction_T_max 0.6746
_exptl_absorpt_correction_T_min 0.4033
_exptl_absorpt_correction_type multi-scan
_exptl_absorpt_process_details SADABS
_exptl_crystal_colour colourless
_exptl_crystal_density_diffrn 1.770
_exptl_crystal_density_method 'not measured'
_exptl_crystal_description tablet
_exptl_crystal_F_000 2616
_exptl_crystal_size_max 0.28
_exptl_crystal_size_mid 0.17
_exptl_crystal_size_min 0.07
_refine_diff_density_max 1.704
_refine_diff_density_min -1.216
_refine_diff_density_rms 0.159
_refine_ls_extinction_method none
_refine_ls_goodness_of_fit_ref 1.034
_refine_ls_hydrogen_treatment riding
_refine_ls_matrix_type full
_refine_ls_number_parameters 595
_refine_ls_number_reflns 14798
_refine_ls_number_restraints 127
_refine_ls_restrained_S_all 1.031
_refine_ls_R_factor_all 0.0787
_refine_ls_R_factor_gt 0.0369
_refine_ls_shift/su_max 0.001
_refine_ls_shift/su_mean 0.000
_refine_ls_structure_factor_coef Fsqd
_refine_ls_weighting_details 'calc w=1/[\s^2^(Fo^2^)+(0.0366P)^2^+12.9162P] where P=(Fo^2^+2Fc^2^)/3'
_refine_ls_weighting_scheme calc
_refine_ls_wR_factor_gt 0.0773
_refine_ls_wR_factor_ref 0.0961
_reflns_number_gt 9894
_reflns_number_total 14798
_reflns_threshold_expression >2sigma(I)
_cod_data_source_file om7009123-file004.cif
_cod_data_source_block assist
_cod_original_cell_volume 5062.2(5)
_cod_original_sg_symbol_H-M 'P 21/c'
_cod_database_code 4070650

loop_
_symmetry_equiv_pos_as_xyz
'x, y, z'
'-x, y+1/2, -z+1/2'
'-x, -y, -z'
'x, -y-1/2, z-1/2'

loop_
_atom_site_label
_atom_site_type_symbol
_atom_site_fract_x
_atom_site_fract_y
_atom_site_fract_z
_atom_site_U_iso_or_equiv
_atom_site_adp_type
_atom_site_occupancy
_atom_site_symmetry_multiplicity
_atom_site_calc_flag
_atom_site_refinement_flags
Au1 Au 0.621530(13) 0.477804(13) 0.280765(8) 0.03021(6) Uani 1 1 d .
Au2 Au 0.352197(13) 0.184530(13) 0.196598(8) 0.03058(6) Uani 1 1 d .
P1 P 0.54905(9) 0.47594(9) 0.18223(5) 0.0270(3) Uani 1 1 d .
P2 P 0.45632(9) 0.18568(8) 0.14325(5) 0.0272(3) Uani 1 1 d .
C1 C 0.6740(4) 0.4667(3) 0.3702(2) 0.0359(12) Uani 1 1 d U
C2 C 0.6920(4) 0.4567(4) 0.4234(2) 0.0397(12) Uani 1 1 d U
C3 C 0.2638(4) 0.2019(4) 0.2462(2) 0.0383(12) Uani 1 1 d U
C4 C 0.2151(4) 0.2138(5) 0.2770(3) 0.0492(15) Uani 1 1 d U
C5 C 0.4802(3) 0.3727(3) 0.1651(2) 0.0275(10) Uani 1 1 d U
H5A H 0.4407 0.3708 0.1926 0.033 Uiso 1 1 calc R
H5B H 0.4438 0.3780 0.1236 0.033 Uiso 1 1 calc R
C6 C 0.5315(3) 0.2815(3) 0.1711(2) 0.0284(10) Uani 1 1 d U
H6A H 0.5613 0.2706 0.2137 0.034 Uiso 1 1 calc R
H6B H 0.5760 0.2852 0.1475 0.034 Uiso 1 1 calc R
C11 C 0.6143(3) 0.4714(3) 0.1272(2) 0.0325(11) Uani 1 1 d DU
C12 C 0.7034(4) 0.4736(5) 0.1446(3) 0.067(2) Uani 1 1 d DU
H12 H 0.7318 0.4819 0.1857 0.080 Uiso 1 1 calc R
C13 C 0.7523(5) 0.4637(7) 0.1020(4) 0.094(3) Uani 1 1 d DU
H13 H 0.8139 0.4661 0.1143 0.112 Uiso 1 1 calc R
C14 C 0.7131(5) 0.4509(6) 0.0436(3) 0.0664(19) Uani 1 1 d DU
H14 H 0.7470 0.4448 0.0148 0.080 Uiso 1 1 calc R
C15 C 0.6258(5) 0.4468(5) 0.0260(3) 0.0604(18) Uani 1 1 d DU
H15 H 0.5984 0.4365 -0.0151 0.073 Uiso 1 1 calc R
C16 C 0.5756(4) 0.4575(5) 0.0674(3) 0.0500(15) Uani 1 1 d DU
H16 H 0.5141 0.4551 0.0544 0.060 Uiso 1 1 calc R
C21 C 0.4728(3) 0.5715(3) 0.15976(19) 0.0268(10) Uani 1 1 d DU
C22 C 0.5040(4) 0.6630(3) 0.16475(19) 0.0318(11) Uani 1 1 d DU
H22 H 0.5648 0.6742 0.1758 0.038 Uiso 1 1 calc R
C23 C 0.4463(4) 0.7377(4) 0.1536(2) 0.0396(12) Uani 1 1 d DU
H23 H 0.4678 0.7997 0.1577 0.048 Uiso 1 1 calc R
C24 C 0.3582(4) 0.7221(4) 0.1367(2) 0.0425(13) Uani 1 1 d DU
H24 H 0.3191 0.7733 0.1289 0.051 Uiso 1 1 calc R
C25 C 0.3267(4) 0.6320(4) 0.1310(2) 0.0386(12) Uani 1 1 d DU
H25 H 0.2659 0.6214 0.1193 0.046 Uiso 1 1 calc R
C26 C 0.3834(3) 0.5570(4) 0.1424(2) 0.0332(11) Uani 1 1 d DU
H26 H 0.3612 0.4953 0.1383 0.040 Uiso 1 1 calc R
C31 C 0.5260(3) 0.0853(3) 0.1451(2) 0.0290(10) Uani 1 1 d DU
C32 C 0.5207(4) 0.0283(3) 0.0955(2) 0.0394(12) Uani 1 1 d DU
H32 H 0.4816 0.0434 0.0584 0.047 Uiso 1 1 calc R
C33 C 0.5720(4) -0.0501(4) 0.0998(3) 0.0488(15) Uani 1 1 d DU
H33 H 0.5683 -0.0883 0.0655 0.059 Uiso 1 1 calc R
C34 C 0.6284(4) -0.0736(4) 0.1534(3) 0.0492(15) Uani 1 1 d DU
H34 H 0.6632 -0.1280 0.1560 0.059 Uiso 1 1 calc R
C35 C 0.6345(4) -0.0183(4) 0.2034(3) 0.0476(14) Uani 1 1 d DU
H35 H 0.6733 -0.0345 0.2405 0.057 Uiso 1 1 calc R
C36 C 0.5835(4) 0.0611(4) 0.1993(2) 0.0356(11) Uani 1 1 d DU
H36 H 0.5878 0.0994 0.2337 0.043 Uiso 1 1 calc R
C41 C 0.4128(3) 0.2163(3) 0.0651(2) 0.0304(10) Uani 1 1 d DU
C42 C 0.3245(4) 0.2220(5) 0.0421(3) 0.0525(16) Uani 1 1 d DU
H42 H 0.2860 0.2028 0.0658 0.063 Uiso 1 1 calc R
C43 C 0.2917(5) 0.2558(5) -0.0158(3) 0.069(2) Uani 1 1 d DU
H43 H 0.2306 0.2605 -0.0312 0.083 Uiso 1 1 calc R
C44 C 0.3458(4) 0.2823(5) -0.0504(3) 0.0564(17) Uani 1 1 d DU
H44 H 0.3224 0.3048 -0.0900 0.068 Uiso 1 1 calc R
C45 C 0.4329(5) 0.2766(4) -0.0288(2) 0.0491(15) Uani 1 1 d DU
H45 H 0.4704 0.2952 -0.0533 0.059 Uiso 1 1 calc R
C46 C 0.4680(4) 0.2435(4) 0.0292(2) 0.0426(13) Uani 1 1 d DU
H46 H 0.5292 0.2395 0.0442 0.051 Uiso 1 1 calc R
C51 C 0.7129(4) 0.4334(4) 0.4862(2) 0.0404(12) Uani 1 1 d U
C52 C 0.7702(4) 0.4868(4) 0.5295(3) 0.0490(15) Uani 1 1 d U
H52 H 0.7939 0.5423 0.5174 0.059 Uiso 1 1 calc R
N53 N 0.7931(4) 0.4615(4) 0.5885(2) 0.0542(14) Uani 1 1 d .
C54 C 0.7583(4) 0.3814(4) 0.6049(2) 0.0387(12) Uani 1 1 d U
C55 C 0.7017(4) 0.3289(4) 0.5650(2) 0.0409(13) Uani 1 1 d U
H55 H 0.6781 0.2739 0.5778 0.049 Uiso 1 1 calc R
C56 C 0.6787(4) 0.3553(5) 0.5064(2) 0.0469(14) Uani 1 1 d U
H56 H 0.6377 0.3187 0.4787 0.056 Uiso 1 1 calc R
C61 C 0.7856(4) 0.3518(5) 0.6690(2) 0.0438(13) Uani 1 1 d U
C62 C 0.8421(4) 0.4041(5) 0.7098(3) 0.0502(15) Uani 1 1 d U
H62 H 0.8646 0.4607 0.6982 0.060 Uiso 1 1 calc R
C63 C 0.8662(5) 0.3736(6) 0.7682(3) 0.0691(19) Uani 1 1 d U
H63 H 0.9062 0.4089 0.7973 0.083 Uiso 1 1 calc R
C64 C 0.8329(5) 0.2928(6) 0.7845(3) 0.067(2) Uani 1 1 d U
H64 H 0.8497 0.2711 0.8248 0.080 Uiso 1 1 calc R
C65 C 0.7758(5) 0.2443(7) 0.7426(3) 0.075(2) Uani 1 1 d U
H65 H 0.7516 0.1887 0.7540 0.090 Uiso 1 1 calc R
N66 N 0.7517(4) 0.2721(5) 0.6844(2) 0.0702(18) Uani 1 1 d .
C71 C 0.1564(4) 0.2208(6) 0.3159(3) 0.0544(16) Uani 1 1 d U
C72 C 0.1171(5) 0.1415(6) 0.3308(3) 0.068(2) Uani 1 1 d U
H72 H 0.1282 0.0845 0.3129 0.082 Uiso 1 1 calc R
N73 N 0.0642(4) 0.1380(5) 0.3687(3) 0.0761(19) Uani 1 1 d .
C74 C 0.0460(4) 0.2184(6) 0.3914(3) 0.0587(17) Uani 1 1 d U
C75 C 0.0793(5) 0.3018(6) 0.3775(3) 0.0670(19) Uani 1 1 d U
H75 H 0.0634 0.3584 0.3936 0.080 Uiso 1 1 calc R
C76 C 0.1363(5) 0.3034(6) 0.3398(3) 0.0669(19) Uani 1 1 d U
H76 H 0.1607 0.3605 0.3308 0.080 Uiso 1 1 calc R
C81 C -0.0135(4) 0.2134(6) 0.4329(3) 0.0635(18) Uani 1 1 d U
C82 C -0.0323(5) 0.1288(7) 0.4566(4) 0.085(3) Uani 1 1 d U
H82 H -0.0076 0.0723 0.4467 0.102 Uiso 1 1 calc R
C83 C -0.0875(5) 0.1283(9) 0.4947(4) 0.100(3) Uani 1 1 d U
H83 H -0.1013 0.0716 0.5117 0.120 Uiso 1 1 calc R
C84 C -0.1218(6) 0.2105(9) 0.5076(4) 0.095(3) Uani 1 1 d U
H84 H -0.1612 0.2119 0.5329 0.114 Uiso 1 1 calc R
C85 C -0.0993(6) 0.2899(9) 0.4839(5) 0.106(3) Uani 1 1 d U
H85 H -0.1220 0.3469 0.4947 0.128 Uiso 1 1 calc R
N86 N -0.0459(5) 0.2935(6) 0.4454(3) 0.094(2) Uani 1 1 d .
C96 C -0.1072(10) 0.5257(10) 0.3733(8) 0.165(7) Uani 1 1 d U
H96A H -0.0953 0.4619 0.3897 0.198 Uiso 1 1 calc R
H96B H -0.1682 0.5273 0.3494 0.198 Uiso 1 1 calc R
C97 C -0.0520(11) 0.5439(10) 0.3347(6) 0.149(5) Uani 1 1 d U
H97A H 0.0097 0.5433 0.3573 0.179 Uiso 1 1 calc R
H97B H -0.0654 0.6054 0.3150 0.179 Uiso 1 1 calc R
Cl1 Cl -0.0956(3) 0.6088(3) 0.43734(17) 0.1636(16) Uani 1 1 d .
Cl2 Cl -0.0719(2) 0.4564(2) 0.28261(15) 0.1242(10) Uani 1 1 d .
C98 C 0.9521(10) -0.1218(10) 0.3358(6) 0.148(5) Uani 1 1 d U
H98A H 0.9852 -0.0680 0.3568 0.178 Uiso 1 1 calc R
H98B H 0.9180 -0.0997 0.2962 0.178 Uiso 1 1 calc R
C99 C 0.8934(9) -0.1542(11) 0.3702(6) 0.152(5) Uani 1 1 d U
H99A H 0.9294 -0.1787 0.4086 0.182 Uiso 1 1 calc R
H99B H 0.8618 -0.2082 0.3483 0.182 Uiso 1 1 calc R
Cl3 Cl 1.0224(2) -0.2033(3) 0.32499(16) 0.1444(13) Uani 1 1 d .
Cl4 Cl 0.8163(2) -0.0819(2) 0.3882(2) 0.1634(17) Uani 1 1 d .

loop_
_atom_site_aniso_label
_atom_site_aniso_U_11
_atom_site_aniso_U_22
_atom_site_aniso_U_33
_atom_site_aniso_U_23
_atom_site_aniso_U_13
_atom_site_aniso_U_12
Au1 0.04119(11) 0.02362(10) 0.02407(9) -0.00011(7) 0.00449(8) -0.00005(8)
Au2 0.03975(11) 0.02680(10) 0.02659(10) 0.00062(7) 0.01077(8) 0.00352(8)
P1 0.0366(7) 0.0228(6) 0.0226(6) 0.0004(5) 0.0092(5) 0.0007(5)
P2 0.0400(7) 0.0207(6) 0.0215(6) 0.0001(4) 0.0086(5) 0.0010(5)
C1 0.053(3) 0.024(3) 0.031(3) 0.000(2) 0.011(2) 0.001(2)
C2 0.047(3) 0.037(3) 0.032(3) -0.004(2) 0.004(2) 0.003(2)
C3 0.044(3) 0.038(3) 0.032(3) -0.004(2) 0.009(2) 0.006(2)
C4 0.047(3) 0.061(4) 0.037(3) -0.004(3) 0.006(3) 0.010(3)
C5 0.034(3) 0.024(2) 0.024(2) -0.0032(18) 0.0073(19) -0.0039(19)
C6 0.041(3) 0.023(2) 0.020(2) 0.0009(18) 0.006(2) 0.002(2)
C11 0.039(3) 0.026(3) 0.034(3) 0.001(2) 0.012(2) 0.003(2)
C12 0.042(3) 0.114(7) 0.044(4) -0.008(4) 0.009(3) -0.007(4)
C13 0.045(4) 0.166(10) 0.077(5) -0.016(6) 0.028(4) 0.001(5)
C14 0.068(4) 0.079(5) 0.067(4) -0.003(4) 0.046(4) 0.006(4)
C15 0.075(4) 0.078(5) 0.034(3) 0.006(3) 0.025(3) 0.015(4)
C16 0.049(3) 0.071(4) 0.035(3) 0.003(3) 0.018(3) 0.008(3)
C21 0.040(3) 0.026(2) 0.016(2) 0.0009(17) 0.0087(19) 0.000(2)
C22 0.046(3) 0.032(3) 0.018(2) 0.0023(18) 0.008(2) -0.005(2)
C23 0.064(4) 0.026(3) 0.032(3) 0.003(2) 0.017(3) -0.001(2)
C24 0.060(3) 0.034(3) 0.037(3) 0.004(2) 0.018(3) 0.016(3)
C25 0.041(3) 0.037(3) 0.037(3) 0.003(2) 0.010(2) 0.005(2)
C26 0.039(3) 0.030(3) 0.031(3) -0.003(2) 0.009(2) 0.000(2)
C31 0.041(3) 0.020(2) 0.029(2) 0.0017(17) 0.015(2) -0.0001(19)
C32 0.056(3) 0.029(3) 0.033(3) -0.003(2) 0.012(2) 0.002(2)
C33 0.069(4) 0.029(3) 0.054(3) -0.008(3) 0.026(3) 0.008(3)
C34 0.059(4) 0.030(3) 0.066(4) 0.007(3) 0.028(3) 0.011(3)
C35 0.055(4) 0.043(3) 0.048(3) 0.010(3) 0.017(3) 0.014(3)
C36 0.046(3) 0.033(3) 0.029(3) 0.002(2) 0.011(2) 0.004(2)
C41 0.049(3) 0.022(2) 0.019(2) 0.0001(17) 0.005(2) 0.002(2)
C42 0.053(3) 0.067(4) 0.033(3) 0.007(3) 0.001(3) -0.005(3)
C43 0.058(4) 0.098(6) 0.040(4) 0.012(4) -0.009(3) 0.002(4)
C44 0.081(4) 0.054(4) 0.026(3) 0.001(3) -0.002(3) 0.008(4)
C45 0.082(4) 0.043(3) 0.024(3) -0.001(2) 0.016(3) -0.002(3)
C46 0.063(4) 0.040(3) 0.027(3) 0.000(2) 0.013(2) 0.002(3)
C51 0.044(3) 0.045(3) 0.029(3) -0.002(2) 0.004(2) 0.007(3)
C52 0.063(4) 0.040(3) 0.039(3) -0.003(3) 0.005(3) 0.003(3)
N53 0.070(4) 0.051(3) 0.036(3) -0.004(2) 0.002(3) 0.001(3)
C54 0.043(3) 0.041(3) 0.030(2) -0.003(2) 0.005(2) 0.007(2)
C55 0.039(3) 0.052(4) 0.030(3) -0.002(2) 0.006(2) -0.006(3)
C56 0.050(3) 0.058(4) 0.030(3) -0.003(3) 0.005(2) -0.006(3)
C61 0.042(3) 0.057(4) 0.033(3) 0.007(3) 0.010(2) 0.014(3)
C62 0.061(4) 0.054(4) 0.032(3) -0.002(2) 0.002(3) 0.007(3)
C63 0.074(5) 0.081(5) 0.045(4) -0.004(3) 0.000(3) 0.016(4)
C64 0.056(4) 0.104(6) 0.037(3) 0.015(4) 0.006(3) 0.013(4)
C65 0.058(4) 0.117(7) 0.044(4) 0.032(4) 0.004(3) -0.009(4)
N66 0.065(4) 0.098(5) 0.043(3) 0.023(3) 0.005(3) -0.008(4)
C71 0.047(4) 0.078(4) 0.038(3) -0.005(3) 0.010(3) 0.013(3)
C72 0.055(4) 0.090(5) 0.068(5) -0.030(4) 0.029(4) -0.007(4)
N73 0.058(4) 0.106(5) 0.074(4) -0.032(4) 0.035(3) -0.007(4)
C74 0.039(3) 0.090(5) 0.045(4) -0.014(3) 0.005(3) 0.013(3)
C75 0.072(5) 0.081(5) 0.048(4) -0.007(4) 0.016(3) 0.033(4)
C76 0.078(5) 0.075(5) 0.053(4) 0.004(3) 0.026(4) 0.029(4)
C81 0.039(3) 0.101(6) 0.046(4) -0.026(4) 0.004(3) 0.017(4)
C82 0.063(5) 0.111(7) 0.093(6) -0.027(5) 0.042(4) -0.004(5)
C83 0.058(5) 0.148(8) 0.107(7) -0.016(7) 0.043(5) -0.003(6)
C84 0.054(5) 0.156(9) 0.083(6) -0.034(6) 0.033(5) -0.003(5)
C85 0.081(6) 0.145(8) 0.110(8) -0.023(7) 0.056(6) 0.023(7)
N86 0.089(5) 0.123(7) 0.084(5) -0.011(5) 0.045(4) 0.032(5)
C96 0.133(12) 0.130(12) 0.25(2) -0.048(12) 0.082(12) -0.031(9)
C97 0.186(15) 0.130(11) 0.117(11) 0.005(9) 0.007(9) 0.005(11)
Cl1 0.164(3) 0.207(4) 0.143(3) -0.016(3) 0.082(3) -0.063(3)
Cl2 0.139(3) 0.0881(19) 0.129(2) 0.0175(17) 0.000(2) 0.0175(17)
C98 0.156(13) 0.151(13) 0.135(11) 0.007(9) 0.031(9) 0.048(10)
C99 0.129(11) 0.186(15) 0.140(12) -0.047(11) 0.033(8) 0.014(10)
Cl3 0.120(2) 0.193(4) 0.124(3) -0.024(2) 0.037(2) 0.025(2)
Cl4 0.095(2) 0.122(3) 0.267(5) -0.060(3) 0.031(3) 0.0201(19)

loop_
_atom_type_symbol
_atom_type_description
_atom_type_scat_dispersion_real
_atom_type_scat_dispersion_imag
_atom_type_scat_source
C C 0.0033 0.0016 'International Tables Vol C Tables 4.2.6.8 and 6.1.1.4'
H H 0.0000 0.0000 'International Tables Vol C Tables 4.2.6.8 and 6.1.1.4'
N N 0.0061 0.0033 'International Tables Vol C Tables 4.2.6.8 and 6.1.1.4'
P P 0.1023 0.0942 'International Tables Vol C Tables 4.2.6.8 and 6.1.1.4'
Cl Cl 0.1484 0.1585 'International Tables Vol C Tables 4.2.6.8 and 6.1.1.4'
Au Au -2.0133 8.8022 'International Tables Vol C Tables 4.2.6.8 and 6.1.1.4'

loop_
_geom_angle_atom_site_label_1
_geom_angle_atom_site_label_2
_geom_angle_atom_site_label_3
_geom_angle
_geom_angle_site_symmetry_3
C1 Au1 P1 172.22(16) .
C1 Au1 Au2 84.12(14) 2_655
P1 Au1 Au2 101.41(3) 2_655
C3 Au2 P2 172.26(16) .
C3 Au2 Au1 96.29(16) 2_645
P2 Au2 Au1 90.66(3) 2_645
C11 P1 C21 106.4(2) .
C11 P1 C5 103.6(2) .
C21 P1 C5 103.1(2) .
C11 P1 Au1 117.02(17) .
C21 P1 Au1 114.49(15) .
C5 P1 Au1 110.82(16) .
C31 P2 C41 107.5(2) .
C31 P2 C6 104.3(2) .
C41 P2 C6 102.9(2) .
C31 P2 Au2 119.95(15) .
C41 P2 Au2 112.36(17) .
C6 P2 Au2 108.27(16) .
C2 C1 Au1 169.7(5) .
C1 C2 C51 173.5(6) .
C4 C3 Au2 177.1(5) .
C3 C4 C71 175.6(7) .
C6 C5 P1 113.3(3) .
C5 C6 P2 108.9(3) .
C12 C11 C16 118.2(5) .
C12 C11 P1 121.2(4) .
C16 C11 P1 120.4(4) .
C11 C12 C13 120.2(6) .
C14 C13 C12 120.7(7) .
C13 C14 C15 119.8(6) .
C14 C15 C16 120.6(6) .
C11 C16 C15 120.5(6) .
C26 C21 C22 118.7(5) .
C26 C21 P1 122.0(4) .
C22 C21 P1 119.1(4) .
C23 C22 C21 120.2(5) .
C24 C23 C22 120.3(5) .
C23 C24 C25 119.9(5) .
C24 C25 C26 120.3(5) .
C25 C26 C21 120.5(5) .
C32 C31 C36 118.7(5) .
C32 C31 P2 122.3(4) .
C36 C31 P2 118.8(4) .
C33 C32 C31 120.4(5) .
C34 C33 C32 120.6(5) .
C33 C34 C35 120.1(5) .
C34 C35 C36 119.6(5) .
C35 C36 C31 120.6(5) .
C42 C41 C46 119.0(5) .
C42 C41 P2 120.1(4) .
C46 C41 P2 120.6(4) .
C41 C42 C43 119.9(6) .
C44 C43 C42 120.8(6) .
C45 C44 C43 120.2(6) .
C44 C45 C46 120.5(6) .
C41 C46 C45 119.7(6) .
C56 C51 C52 116.5(5) .
C56 C51 C2 121.0(5) .
C52 C51 C2 122.5(6) .
N53 C52 C51 122.0(6) .
C52 N53 C54 118.0(5) .
C55 C54 N53 122.1(5) .
C55 C54 C61 119.8(6) .
N53 C54 C61 118.1(5) .
C54 C55 C56 119.4(6) .
C55 C56 C51 121.9(6) .
N66 C61 C62 121.9(6) .
N66 C61 C54 117.5(6) .
C62 C61 C54 120.6(6) .
C61 C62 C63 118.6(7) .
C64 C63 C62 120.3(7) .
C65 C64 C63 118.8(7) .
C64 C65 N66 122.2(8) .
C61 N66 C65 118.2(7) .
C76 C71 C72 116.7(6) .
C76 C71 C4 123.7(7) .
C72 C71 C4 119.6(6) .
N73 C72 C71 125.5(7) .
C74 N73 C72 116.7(8) .
N73 C74 C75 122.2(6) .
N73 C74 C81 116.0(8) .
C75 C74 C81 121.8(7) .
C74 C75 C76 120.1(7) .
C71 C76 C75 118.7(8) .
N86 C81 C82 122.8(7) .
N86 C81 C74 115.9(8) .
C82 C81 C74 121.3(7) .
C83 C82 C81 118.8(9) .
C84 C83 C82 118.8(11) .
C85 C84 C83 119.1(9) .
C84 C85 N86 124.1(10) .
C81 N86 C85 116.4(9) .
C97 C96 Cl1 114.7(10) .
C96 C97 Cl2 105.3(11) .
C99 C98 Cl3 113.5(11) .
C98 C99 Cl4 121.8(12) .

loop_
_geom_bond_atom_site_label_1
_geom_bond_atom_site_label_2
_geom_bond_distance
_geom_bond_site_symmetry_2
Au1 C1 2.024(5) .
Au1 P1 2.2737(12) .
Au1 Au2 3.0214(3) 2_655
Au2 C3 2.024(5) .
Au2 P2 2.2812(13) .
Au2 Au1 3.0214(3) 2_645
P1 C11 1.816(5) .
P1 C21 1.819(5) .
P1 C5 1.825(5) .
P2 C31 1.810(5) .
P2 C41 1.812(5) .
P2 C6 1.830(5) .
C1 C2 1.192(7) .
C2 C51 1.437(8) .
C3 C4 1.179(8) .
C4 C71 1.440(8) .
C5 C6 1.529(7) .
C11 C12 1.374(7) .
C11 C16 1.375(7) .
C12 C13 1.393(9) .
C13 C14 1.346(9) .
C14 C15 1.347(9) .
C15 C16 1.389(8) .
C21 C26 1.392(7) .
C21 C22 1.397(6) .
C22 C23 1.392(7) .
C23 C24 1.375(7) .
C24 C25 1.379(7) .
C25 C26 1.386(7) .
C31 C32 1.385(6) .
C31 C36 1.397(7) .
C32 C33 1.377(7) .
C33 C34 1.376(8) .
C34 C35 1.377(8) .
C35 C36 1.386(7) .
C41 C42 1.375(7) .
C41 C46 1.394(7) .
C42 C43 1.391(8) .
C43 C44 1.357(8) .
C44 C45 1.353(8) .
C45 C46 1.395(7) .
C51 C56 1.374(8) .
C51 C52 1.402(8) .
C52 N53 1.361(8) .
N53 C54 1.365(8) .
C54 C55 1.346(8) .
C54 C61 1.490(7) .
C55 C56 1.357(8) .
C61 N66 1.346(9) .
C61 C62 1.355(9) .
C62 C63 1.372(9) .
C63 C64 1.363(11) .
C64 C65 1.345(11) .
C65 N66 1.356(8) .
C71 C76 1.375(10) .
C71 C72 1.381(11) .
C72 N73 1.346(8) .
N73 C74 1.327(10) .
C74 C75 1.376(11) .
C74 C81 1.494(9) .
C75 C76 1.394(10) .
C81 N86 1.320(10) .
C81 C82 1.392(12) .
C82 C83 1.379(11) .
C83 C84 1.361(14) .
C84 C85 1.346(15) .
C85 N86 1.364(11) .
C96 C97 1.413(17) .
C96 Cl1 1.865(15) .
C97 Cl2 1.708(14) .
C98 C99 1.436(17) .
C98 Cl3 1.675(13) .
C99 Cl4 1.730(13) .
